data_2200704
loop_
_publ_author_name
'Miyake, Yasuhito'
'Hosoda, Asao'
'Nomura, Eisaku'
'Taniguchi, Hisaji'

_publ_section_title
;
 Ethyl 3-(4-geranyloxy-3-methoxyphenyl)-2-propenoate
;
_journal_issue 11
_journal_name_full 'Acta Crystallographica Section E'
_journal_page_first o1096
_journal_page_last o1097
_journal_paper_doi 10.1107/S1600536801017184
_journal_volume 57
_journal_year 2001
_chemical_formula_iupac 'C22 H30 O4'
_chemical_formula_moiety 'C22 H30 O4'
_chemical_formula_sum 'C22 H30 O4'
_chemical_formula_weight 358.48
_chemical_melting_point 30
_space_group_IT_number 2
_symmetry_cell_setting triclinic
_symmetry_space_group_name_Hall '-P 1'
_symmetry_space_group_name_H-M 'P -1'
_cell_angle_alpha 110.864(5)
_cell_angle_beta 113.510(5)
_cell_angle_gamma 68.358(4)
_cell_formula_units_Z 2
_cell_length_a 11.0940(10)
_cell_length_b 11.9430(10)
_cell_length_c 9.3399(9)
_cell_measurement_reflns_used 2787
_cell_measurement_temperature 193.2
_cell_measurement_theta_max 67.5
_cell_measurement_theta_min 4.1
_cell_volume 1022.57(17)
_computing_cell_refinement PROCESS-AUTO
_computing_data_collection 'PROCESS-AUTO (Rigaku, 1998)'
_computing_data_reduction 'TEXSAN (Molecular Structure Corporation, 1999)'
_computing_publication_material TEXSAN
_computing_structure_refinement TEXSAN
_computing_structure_solution 'SHELXS97 (Sheldrick, 1997)'
_diffrn_measured_fraction_theta_full .9168
_diffrn_measured_fraction_theta_max .9168
_diffrn_measurement_device_type 'Rigaku R-AXIS-RAPID Imaging Plate'
_diffrn_measurement_method \w
_diffrn_radiation_type 'Cu K\a'
_diffrn_radiation_wavelength 1.5418
_diffrn_reflns_av_R_equivalents .028
_diffrn_reflns_limit_h_max 13
_diffrn_reflns_limit_h_min -13
_diffrn_reflns_limit_k_max 14
_diffrn_reflns_limit_k_min -14
_diffrn_reflns_limit_l_max 11
_diffrn_reflns_limit_l_min -11
_diffrn_reflns_number 5896
_diffrn_reflns_theta_full 68.23
_diffrn_reflns_theta_max 68.23
_diffrn_standards_decay_% 0
_diffrn_standards_interval_count none
_diffrn_standards_number 0
_exptl_absorpt_coefficient_mu .630
_exptl_absorpt_correction_T_max .828
_exptl_absorpt_correction_T_min .587
_exptl_absorpt_correction_type multi-scan
_exptl_absorpt_process_details '(Higashi, 1995)'
_exptl_crystal_colour colorless
_exptl_crystal_density_diffrn 1.164
_exptl_crystal_density_method 'not measured'
_exptl_crystal_description prism
_exptl_crystal_size_max .60
_exptl_crystal_size_mid .58
_exptl_crystal_size_min .30
_refine_diff_density_max .51
_refine_diff_density_min -.28
_refine_ls_extinction_coef .39(6)
_refine_ls_extinction_method 'Zachariasen (1967) type 2 Gaussian isotropic'
_refine_ls_goodness_of_fit_ref 1.645
_refine_ls_hydrogen_treatment constr
_refine_ls_number_parameters 326
_refine_ls_number_reflns 3429
_refine_ls_R_factor_gt .0591
_refine_ls_shift/su_max .0003
_refine_ls_structure_factor_coef F
_refine_ls_weighting_details 'w = 1/[\s^2^(Fo) + 0.00403|Fo|^2^]'
_refine_ls_weighting_scheme calc
_refine_ls_wR_factor_ref .1205
_reflns_number_gt 3094
_reflns_number_total 3429
_reflns_threshold_expression F^2^>2.0\s(F^2^)
_cod_data_source_file ob6063.cif
_cod_data_source_block I
_cod_original_cell_volume 1022.5(2)
_cod_database_code 2200704

loop_
_symmetry_equiv_pos_as_xyz
x,y,z
-x,-y,-z

loop_
_atom_site_label
_atom_site_fract_x
_atom_site_fract_y
_atom_site_fract_z
_atom_site_U_iso_or_equiv
_atom_site_adp_type
_atom_site_calc_flag
_atom_site_refinement_flags
_atom_site_occupancy
_atom_site_disorder_assembly
_atom_site_disorder_group
_atom_site_type_symbol
O(1) .85300(10) .04440(10) .14030(10) .0467(3) Uani d . 1.00 . . O
O(2) .89300(10) .12590(10) .44810(10) .0546(4) Uani d . 1.00 . . O
O(3) .4090(2) .84200(10) .3123(2) .0794(5) Uani d . 1.00 . . O
O(4) .49860(10) .78570(10) .54400(10) .0526(4) Uani d . 1.00 . . O
C(1) .7934(2) .1665(2) .1929(2) .0432(4) Uani d . 1.00 . . C
C(2) .8137(2) .2121(2) .3608(2) .0449(4) Uani d . 1.00 . . C
C(3) .7531(2) .3341(2) .4220(2) .0458(4) Uani d . 1.00 . . C
C(4) .6724(2) .4171(2) .3226(2) .0450(4) Uani d . 1.00 . . C
C(5) .6548(2) .3710(2) .1584(2) .0471(4) Uani d . 1.00 . . C
C(6) .7126(2) .2481(2) .0935(2) .0468(4) Uani d . 1.00 . . C
C(7) .6104(2) .5454(2) .3925(2) .0469(5) Uani d . 1.00 . . C
C(8) .5412(2) .6349(2) .3152(2) .0542(5) Uani d . 1.00 . . C
C(9) .4762(2) .7634(2) .3867(2) .0526(5) Uani d . 1.00 . . C
C(10) .4400(2) .9110(2) .6243(2) .0519(5) Uani d . 1.00 . . C
C(11) .4846(2) .9127(2) .7981(2) .0586(5) Uani d . 1.00 . . C
C(12) .9212(2) .1682(2) .6191(2) .0635(6) Uani d . 1.00 . . C
C(13) .8307(2) -.0011(2) -.0299(2) .0451(4) Uani d . 1.00 . . C
C(14) .9001(2) -.13740(10) -.0652(2) .0440(4) Uani d . 1.00 . . C
C(15) .8992(2) -.2079(2) -.2113(2) .0435(4) Uani d . 1.00 . . C
C(16) .9717(2) -.3443(2) -.2479(2) .0484(5) Uani d . 1.00 . . C
C(17) 1.0555(2) -.4029(2) -.1053(2) .0492(5) Uani d . 1.00 . . C
C(18) 1.1279(2) -.5374(2) -.1583(2) .0551(5) Uani d . 1.00 . . C
C(19) 1.2220(2) -.6099(2) -.0640(2) .0522(5) Uani d . 1.00 . . C
C(20) 1.2869(2) -.7440(2) -.1314(3) .0650(6) Uani d . 1.00 . . C
C(21) .8271(2) -.1563(2) -.3576(2) .0550(5) Uani d . 1.00 . . C
C(22) 1.2703(2) -.5676(2) .1145(3) .0688(6) Uani d . 1.00 . . C
H(3) .7656 .3631 .5345 .0559 Uiso calc . 1.00 . . H
H(5) .6013 .4253 .0888 .0573 Uiso calc . 1.00 . . H
H(6) .6979 .2190 -.0197 .0564 Uiso calc . 1.00 . . H
H(7) .6199 .5666 .5034 .0570 Uiso calc . 1.00 . . H
H(8) .5332 .6146 .2041 .0663 Uiso calc . 1.00 . . H
H(10a) .3431 .9310 .5828 .0626 Uiso calc . 1.00 . . H
H(10b) .4719 .9688 .6110 .0626 Uiso calc . 1.00 . . H
H(11a) .5811 .8947 .8396 .0709 Uiso calc . 1.00 . . H
H(11b) .4458 .9926 .8564 .0709 Uiso calc . 1.00 . . H
H(11c) .4552 .8520 .8101 .0709 Uiso calc . 1.00 . . H
H(12a) .8395 .1961 .6453 .0768 Uiso calc . 1.00 . . H
H(12b) .9634 .2344 .6582 .0768 Uiso calc . 1.00 . . H
H(12c) .9821 .1016 .6673 .0768 Uiso calc . 1.00 . . H
H(13a) .8674 .0413 -.0646 .0552 Uiso calc . 1.00 . . H
H(13b) .7356 .0120 -.0850 .0552 Uiso calc . 1.00 . . H
H(14) .9476 -.1754 .0228 .0537 Uiso calc . 1.00 . . H
H(16a) 1.0320 -.3556 -.3046 .0589 Uiso calc . 1.00 . . H
H(16b) .9049 -.3883 -.3161 .0589 Uiso calc . 1.00 . . H
H(17a) 1.1213 -.3589 -.0343 .0600 Uiso calc . 1.00 . . H
H(17b) .9964 -.3977 -.0515 .0600 Uiso calc . 1.00 . . H
H(18) 1.1032 -.5740 -.2708 .0672 Uiso calc . 1.00 . . H
H(20a) 1.3829 -.7579 -.0969 .0783 Uiso calc . 1.00 . . H
H(20b) 1.2644 -.7958 -.0944 .0783 Uiso calc . 1.00 . . H
H(20c) 1.2538 -.7627 -.2460 .0783 Uiso calc . 1.00 . . H
H(21a) .7697 -.0755 -.3305 .0674 Uiso calc . 1.00 . . H
H(21b) .7735 -.2090 -.4393 .0674 Uiso calc . 1.00 . . H
H(21c) .8923 -.1519 -.3960 .0674 Uiso calc . 1.00 . . H
H(22a) 1.3641 -.5717 .1494 .0831 Uiso calc . 1.00 . . H
H(22b) 1.2196 -.4848 .1468 .0831 Uiso calc . 1.00 . . H
H(22c) 1.2566 -.6202 .1596 .0831 Uiso calc . 1.00 . . H

loop_
_atom_site_aniso_label
_atom_site_aniso_U_11
_atom_site_aniso_U_22
_atom_site_aniso_U_33
_atom_site_aniso_U_12
_atom_site_aniso_U_13
_atom_site_aniso_U_23
O(1) .0584(7) .0353(7) .0354(7) -.0012(5) .0150(5) .0062(5)
O(2) .0727(8) .0392(7) .0380(7) .0005(6) .0147(6) .0116(6)
O(3) .1160(10) .0439(8) .0431(8) .0140(8) .0183(8) .0135(6)
O(4) .0693(8) .0377(7) .0407(7) .0002(6) .0200(6) .0087(6)
C(1) .0485(8) .0354(9) .0401(9) -.0036(7) .0154(7) .0076(7)
C(2) .0497(8) .0407(9) .0399(9) -.0051(7) .0124(7) .0127(7)
C(3) .0525(9) .0426(9) .0340(8) -.0057(7) .0131(7) .0066(7)
C(4) .0477(8) .0408(9) .0388(9) -.0046(7) .0133(7) .0076(7)
C(5) .0537(9) .0382(10) .0386(9) .0004(7) .0122(7) .0118(7)
C(6) .0541(9) .0411(9) .0368(8) -.0053(7) .0118(7) .0094(7)
C(7) .0517(9) .0420(10) .0376(8) -.0048(8) .0132(7) .0061(7)
C(8) .0730(10) .0410(10) .0352(8) -.0018(9) .0187(8) .0047(8)
C(9) .0633(10) .0430(10) .0397(9) -.0036(8) .0138(7) .0089(8)
C(10) .0670(10) .0340(9) .0413(9) -.0007(7) .0192(8) .0030(7)
C(11) .0720(10) .0510(10) .0420(10) -.0076(9) .0202(8) .0040(8)
C(12) .0840(10) .0510(10) .0372(10) -.0011(9) .0111(8) .0150(8)
C(13) .0524(8) .0381(9) .0369(8) -.0066(7) .0137(7) .0052(7)
C(14) .0502(8) .0379(10) .0385(9) -.0045(7) .0147(7) .0086(7)
C(15) .0459(8) .0387(9) .0428(9) -.0060(6) .0143(7) .0101(7)
C(16) .0572(9) .0432(10) .0417(9) -.0081(8) .0186(7) .0075(8)
C(17) .0610(10) .0379(9) .0455(9) -.0039(8) .0221(8) .0084(8)
C(18) .0710(10) .0440(10) .0490(10) -.0041(9) .0245(8) .0128(9)
C(19) .0563(9) .0470(10) .0560(10) -.0064(8) .0230(8) .0153(8)
C(20) .0770(10) .0480(10) .0660(10) .0023(9) .0290(10) .0195(10)
C(21) .0637(10) .0500(10) .0379(9) -.0020(8) .0141(7) .0097(8)
C(22) .0660(10) .0650(10) .0570(10) -.0044(9) .0103(9) .0160(10)

loop_
_atom_type_symbol
_atom_type_description
_atom_type_scat_dispersion_real
_atom_type_scat_dispersion_imag
_atom_type_scat_source
C C .018 .009
;International Tables for Crystallography
(1992, Vol. C, Tables 4.2.6.8 and 6.1.1.1)
;
H H .000 .000
;International Tables for Crystallography
(1992, Vol. C, Table 6.1.1.2)
;
O O .049 .032
;International Tables for Crystallography
(1992, Vol. C, Tables 4.2.6.8 and 6.1.1.1)
;

loop_
_geom_angle_atom_site_label_1
_geom_angle_atom_site_label_2
_geom_angle_atom_site_label_3
_geom_angle
_geom_angle_publ_flag
C(1) O(1) C(13) 116.30(10) no
C(2) O(2) C(12) 116.80(10) no
C(9) O(4) C(10) 116.60(10) no
O(1) C(1) C(2) 116.70(10) no
O(1) C(1) C(6) 124.7(2) no
C(2) C(1) C(6) 118.6(2) no
O(2) C(2) C(1) 114.50(10) no
O(2) C(2) C(3) 125.70(10) no
C(1) C(2) C(3) 119.80(10) no
C(2) C(3) C(4) 121.90(10) no
C(2) C(3) H(3) 119.1 no
C(4) C(3) H(3) 119.0 no
C(3) C(4) C(5) 117.4(2) no
C(3) C(4) C(7) 120.00(10) no
C(5) C(4) C(7) 122.5(2) no
C(4) C(5) C(6) 121.80(10) no
C(4) C(5) H(5) 119.1 no
C(6) C(5) H(5) 119.1 no
C(1) C(6) C(5) 120.5(2) no
C(1) C(6) H(6) 119.7 no
C(5) C(6) H(6) 119.9 no
C(4) C(7) C(8) 126.1(2) no
C(4) C(7) H(7) 116.8 no
C(8) C(7) H(7) 117.1 no
C(7) C(8) C(9) 125.4(2) no
C(7) C(8) H(8) 117.4 no
C(9) C(8) H(8) 117.1 no
O(3) C(9) O(4) 122.5(2) no
O(3) C(9) C(8) 124.2(2) no
O(4) C(9) C(8) 113.20(10) no
O(4) C(10) C(11) 106.00(10) no
O(4) C(10) H(10a) 110.3 no
O(4) C(10) H(10b) 110.7 no
C(11) C(10) H(10a) 109.9 no
C(11) C(10) H(10b) 110.2 no
H(10a) C(10) H(10b) 109.7 no
C(10) C(11) H(11a) 109.6 no
C(10) C(11) H(11b) 109.6 no
C(10) C(11) H(11c) 109.7 no
H(11a) C(11) H(11b) 109.4 no
H(11a) C(11) H(11c) 109.3 no
H(11b) C(11) H(11c) 109.2 no
O(2) C(12) H(12a) 109.8 no
O(2) C(12) H(12b) 109.2 no
O(2) C(12) H(12c) 109.2 no
H(12a) C(12) H(12b) 109.8 no
H(12a) C(12) H(12c) 109.8 no
H(12b) C(12) H(12c) 109.0 no
O(1) C(13) C(14) 108.50(10) no
O(1) C(13) H(13a) 109.9 no
O(1) C(13) H(13b) 109.7 no
C(14) C(13) H(13a) 109.7 no
C(14) C(13) H(13b) 109.6 no
H(13a) C(13) H(13b) 109.4 no
C(13) C(14) C(15) 124.00(10) no
C(13) C(14) H(14) 118.0 no
C(15) C(14) H(14) 118.0 no
C(14) C(15) C(16) 124.50(10) no
C(14) C(15) C(21) 121.9(2) no
C(16) C(15) C(21) 113.60(10) no
C(15) C(16) C(17) 117.30(10) no
C(15) C(16) H(16a) 107.6 no
C(15) C(16) H(16b) 107.8 no
C(17) C(16) H(16a) 107.3 no
C(17) C(16) H(16b) 107.6 no
H(16a) C(16) H(16b) 109.1 no
C(16) C(17) C(18) 111.70(10) no
C(16) C(17) H(17a) 108.9 no
C(16) C(17) H(17b) 108.8 no
C(18) C(17) H(17a) 108.8 no
C(18) C(17) H(17b) 108.8 no
H(17a) C(17) H(17b) 109.9 no
C(17) C(18) C(19) 126.7(2) no
C(17) C(18) H(18) 116.5 no
C(19) C(18) H(18) 116.8 no
C(18) C(19) C(20) 121.9(2) no
C(18) C(19) C(22) 123.4(2) no
C(20) C(19) C(22) 114.7(2) no
C(19) C(20) H(20a) 109.5 no
C(19) C(20) H(20b) 109.4 no
C(19) C(20) H(20c) 109.5 no
H(20a) C(20) H(20b) 109.7 no
H(20a) C(20) H(20c) 109.4 no
H(20b) C(20) H(20c) 109.4 no
C(15) C(21) H(21a) 109.5 no
C(15) C(21) H(21b) 109.4 no
C(15) C(21) H(21c) 109.6 no
H(21a) C(21) H(21b) 109.4 no
H(21a) C(21) H(21c) 109.5 no
H(21b) C(21) H(21c) 109.5 no
C(19) C(22) H(22a) 109.5 no
C(19) C(22) H(22b) 109.1 no
C(19) C(22) H(22c) 109.0 no
H(22a) C(22) H(22b) 110.0 no
H(22a) C(22) H(22c) 109.6 no
H(22b) C(22) H(22c) 109.6 no

loop_
_geom_bond_atom_site_label_1
_geom_bond_atom_site_label_2
_geom_bond_site_symmetry_1
_geom_bond_site_symmetry_2
_geom_bond_distance
_geom_bond_publ_flag
O(1) C(1) . . 1.357(2) no
O(1) C(13) . . 1.432(2) no
O(2) C(2) . . 1.362(2) no
O(2) C(12) . . 1.431(2) no
O(3) C(9) . . 1.207(2) no
O(4) C(9) . . 1.330(2) no
O(4) C(10) . . 1.449(2) no
C(1) C(2) . . 1.417(2) no
C(1) C(6) . . 1.397(2) no
C(2) C(3) . . 1.375(2) no
C(3) C(4) . . 1.409(2) no
C(3) H(3) . . .951 no
C(4) C(5) . . 1.389(2) no
C(4) C(7) . . 1.455(3) no
C(5) C(6) . . 1.384(3) no
C(5) H(5) . . .951 no
C(6) H(6) . . .952 no
C(7) C(8) . . 1.326(3) no
C(7) H(7) . . .945 no
C(8) C(9) . . 1.469(3) no
C(8) H(8) . . .952 no
C(10) C(11) . . 1.492(2) no
C(10) H(10a) . . .952 no
C(10) H(10b) . . .946 no
C(11) H(11a) . . .949 no
C(11) H(11b) . . .951 no
C(11) H(11c) . . .952 no
C(12) H(12a) . . .943 no
C(12) H(12b) . . .953 no
C(12) H(12c) . . .953 no
C(13) C(14) . . 1.499(2) no
C(13) H(13a) . . .950 no
C(13) H(13b) . . .952 no
C(14) C(15) . . 1.323(3) no
C(14) H(14) . . .950 no
C(15) C(16) . . 1.508(2) no
C(15) C(21) . . 1.500(2) no
C(16) C(17) . . 1.525(2) no
C(16) H(16a) . . .955 no
C(16) H(16b) . . .950 no
C(17) C(18) . . 1.507(3) no
C(17) H(17a) . . .948 no
C(17) H(17b) . . .947 no
C(18) C(19) . . 1.325(3) no
C(18) H(18) . . .950 no
C(19) C(20) . . 1.508(3) no
C(19) C(22) . . 1.486(3) no
C(20) H(20a) . . .949 no
C(20) H(20b) . . .948 no
C(20) H(20c) . . .952 no
C(21) H(21a) . . .951 no
C(21) H(21b) . . .950 no
C(21) H(21c) . . .950 no
C(22) H(22a) . . .946 no
C(22) H(22b) . . .947 no
C(22) H(22c) . . .952 no

loop_
_geom_contact_atom_site_label_1
_geom_contact_atom_site_label_2
_geom_contact_distance
_geom_contact_site_symmetry_2
O(1) C(12) 3.558(2) 2_756
O(2) O(2) 3.255(2) 2_756
O(2) C(12) 3.332(2) 2_756
O(3) C(6) 3.381(2) 2_665
O(3) C(13) 3.448(2) 2_665
C(1) C(15) 3.552(2) 2_755
C(1) C(11) 3.582(3) 2_666
C(11) C(11) 3.547(4) 2_677
C(13) C(13) 3.578(3) 2_755
C(13) C(14) 3.595(2) 2_755

loop_
_geom_torsion_atom_site_label_1
_geom_torsion_atom_site_label_2
_geom_torsion_atom_site_label_3
_geom_torsion_atom_site_label_4
_geom_torsion
_geom_torsion_publ_flag
O(1) C(1) C(2) O(2) .7(2) no
O(1) C(1) C(2) C(3) -178.20(10) no
O(1) C(1) C(6) C(5) 179.20(10) no
O(1) C(13) C(14) C(15) 180.00(10) yes
O(2) C(2) C(1) C(6) 179.60(10) no
O(2) C(2) C(3) C(4) -179.9(2) no
O(3) C(9) O(4) C(10) -1.1(3) yes
O(3) C(9) C(8) C(7) -176.8(2) yes
O(4) C(9) C(8) C(7) 3.2(3) yes
C(1) O(1) C(13) C(14) -178.20(10) yes
C(1) C(2) O(2) C(12) 177.6(2) yes
C(1) C(2) C(3) C(4) -1.2(3) no
C(1) C(6) C(5) C(4) -1.2(3) no
C(2) C(1) O(1) C(13) 179.40(10) yes
C(2) C(1) C(6) C(5) .5(3) no
C(2) C(3) C(4) C(5) .5(3) no
C(2) C(3) C(4) C(7) -179.90(10) no
C(3) C(2) O(2) C(12) -3.6(3) yes
C(3) C(2) C(1) C(6) .7(2) no
C(3) C(4) C(5) C(6) .7(3) no
C(3) C(4) C(7) C(8) 174.6(2) yes
C(4) C(7) C(8) C(9) 178.4(2) yes
C(5) C(4) C(7) C(8) -5.9(3) yes
C(6) C(1) O(1) C(13) .6(2) yes
C(6) C(5) C(4) C(7) -178.90(10) no
C(8) C(9) O(4) C(10) 178.90(10) yes
C(9) O(4) C(10) C(11) -177.5(2) yes
C(13) C(14) C(15) C(16) 178.30(10) yes
C(13) C(14) C(15) C(21) -.1(3) yes
C(14) C(15) C(16) C(17) -2.3(2) yes
C(15) C(16) C(17) C(18) -177.10(10) yes
C(16) C(17) C(18) C(19) 170.5(2) yes
C(17) C(16) C(15) C(21) 176.10(10) yes
C(17) C(18) C(19) C(20) 179.6(2) yes
C(17) C(18) C(19) C(22) .8(3) yes

loop_
_cod_related_entry_id
_cod_related_entry_database
_cod_related_entry_code
1 ChemSpider 30654635
